data_7707786
loop_
_publ_author_name
'Nguyen, Duc Hanh'
'Merel, Delphine'
'Merle, Nicolas'
'Trivelli, Xavier'
'Capet, Fr\'ed\'eric'
'Gauvin, R\'egis M'

_publ_section_title
;
 Isonitrile ruthenium and iron PNP complexes: synthesis, characterization
 and catalytic assessment for base-free dehydrogenative coupling of
 alcohols.
;
_journal_issue 29
_journal_name_full 'Dalton transactions (Cambridge, England : 2003)'
_journal_page_first 10067
_journal_page_last 10081
_journal_paper_doi 10.1039/d1dt01722e
_journal_volume 50
_journal_year 2021
_chemical_formula_moiety 'C32 H51 Br Fe N3 P2, Br'
_chemical_formula_sum 'C32 H51 Br2 Fe N3 P2'
_chemical_formula_weight 755.36
_chemical_name_systematic '[Fe(Br)(PhCH2NC)2(PNPH)](Br)'
_chemical_properties_physical Air-sensitive
_space_group_crystal_system trigonal
_space_group_IT_number 148
_space_group_name_Hall '-R 3'
_space_group_name_H-M_alt 'R -3 :H'
_atom_sites_solution_hydrogens mixed
_atom_sites_solution_primary dual
_audit_creation_date 2018-12-07
_audit_creation_method
;
Olex2 1.2
(compiled 2018.05.29 svn.r3508 for OlexSys, GUI svn.r5506)
;
_audit_update_record
;
2020-05-29 deposited with the CCDC.	2021-06-24 downloaded from the CCDC.
;
_cell_angle_alpha 90
_cell_angle_beta 90
_cell_angle_gamma 120
_cell_formula_units_Z 18
_cell_length_a 39.4540(9)
_cell_length_b 39.4540(9)
_cell_length_c 14.1270(4)
_cell_measurement_reflns_used 8284
_cell_measurement_temperature 100(2)
_cell_measurement_theta_max 26.28
_cell_measurement_theta_min 2.59
_cell_volume 19044.2(8)
_computing_cell_refinement 'SAINT V8.38A (?, 2016)'
_computing_data_reduction 'SAINT V8.38A (?, 2016)'
_computing_molecular_graphics 'Olex2 (Dolomanov et al., 2009)'
_computing_publication_material 'Olex2 (Dolomanov et al., 2009)'
_computing_structure_refinement 'XL (Sheldrick, 2008)'
_computing_structure_solution 'SHELXT 2014/5 (Sheldrick, 2014)'
_diffrn_ambient_temperature 99.98
_diffrn_measured_fraction_theta_full 1.000
_diffrn_measured_fraction_theta_max 0.999
_diffrn_measurement_device_type 'Bruker APEX-II CCD'
_diffrn_measurement_method '\f and \w scans'
_diffrn_radiation_type MoK\a
_diffrn_radiation_wavelength 0.71073
_diffrn_reflns_av_R_equivalents 0.0865
_diffrn_reflns_av_unetI/netI 0.0524
_diffrn_reflns_Laue_measured_fraction_full 1.000
_diffrn_reflns_Laue_measured_fraction_max 0.999
_diffrn_reflns_limit_h_max 49
_diffrn_reflns_limit_h_min -49
_diffrn_reflns_limit_k_max 49
_diffrn_reflns_limit_k_min -49
_diffrn_reflns_limit_l_max 17
_diffrn_reflns_limit_l_min -17
_diffrn_reflns_number 64411
_diffrn_reflns_point_group_measured_fraction_full 1.000
_diffrn_reflns_point_group_measured_fraction_max 0.999
_diffrn_reflns_theta_full 25.242
_diffrn_reflns_theta_max 26.366
_diffrn_reflns_theta_min 1.560
_diffrn_standards_number 0
_exptl_absorpt_coefficient_mu 2.341
_exptl_absorpt_correction_T_max 0.7454
_exptl_absorpt_correction_T_min 0.4905
_exptl_absorpt_correction_type multi-scan
_exptl_absorpt_process_details
'SADABS-2016/2 (Bruker,2016/2) was used for absorption correction. wR2(int) was 0.1329 before and 0.0607 after correction. The Ratio of minimum to maximum transmission is 0.6580. The \l/2 correction factor is Not present.'
_exptl_crystal_colour yellow
_exptl_crystal_colour_primary yellow
_exptl_crystal_density_diffrn 1.186
_exptl_crystal_description needle
_exptl_crystal_F_000 7020
_exptl_crystal_recrystallization_method 'Re-crystallisation from solvent: toluene/pentane'
_exptl_crystal_size_max 0.31
_exptl_crystal_size_mid 0.17
_exptl_crystal_size_min 0.08
_refine_diff_density_max 0.959
_refine_diff_density_min -0.724
_refine_diff_density_rms 0.075
_refine_ls_extinction_method none
_refine_ls_goodness_of_fit_ref 1.025
_refine_ls_hydrogen_treatment mixed
_refine_ls_matrix_type full
_refine_ls_number_parameters 372
_refine_ls_number_reflns 8648
_refine_ls_number_restraints 1
_refine_ls_restrained_S_all 1.025
_refine_ls_R_factor_all 0.0639
_refine_ls_R_factor_gt 0.0374
_refine_ls_shift/su_max 0.004
_refine_ls_shift/su_mean 0.000
_refine_ls_structure_factor_coef Fsqd
_refine_ls_weighting_details 'w=1/[\s^2^(Fo^2^)+(0.0419P)^2^+10.1109P] where P=(Fo^2^+2Fc^2^)/3'
_refine_ls_weighting_scheme calc
_refine_ls_wR_factor_gt 0.0802
_refine_ls_wR_factor_ref 0.0889
_reflns_Friedel_coverage 0.000
_reflns_number_gt 6301
_reflns_number_total 8648
_reflns_threshold_expression 'I > 2\s(I)'
_cod_data_source_file d1dt01722e2.cif
_cod_data_source_block mo_dhng049_0m_sq
_cod_depositor_comments 'Adding full bibliography for 7707785--7707792.cif.'
_cod_original_cell_volume 19044.2(10)
_cod_original_sg_symbol_H-M 'R -3'
_cod_database_code 7707786
_shelx_shelxl_version_number 2017/1
_shelx_space_group_comment
;
The symmetry employed for this shelxl refinement is uniquely defined
by the following loop, which should always be used as a source of
symmetry information in preference to the above space-group names.
They are only intended as comments.
;
_shelx_estimated_absorpt_t_max 0.835
_shelx_estimated_absorpt_t_min 0.531
_olex2_refinement_description
;
1. Fixed Uiso
 At 1.2 times of:
  All C(H) groups, All C(H,H) groups, All N(H) groups
 At 1.5 times of:
  All C(H,H,H) groups
2. Rigid bond restraints
 C11, C12
 with sigma for 1-2 distances of 0.01 and sigma for 1-3 distances of 0.01
3.a Ternary CH refined with riding coordinates:
 C4(H4), C11(H11), C14(H14), C1(H1A)
3.b Secondary CH2 refined with riding coordinates:
 C26(H26A,H26B), C18(H18A,H18B), C9(H9A,H9B), C10(H10A,H10B), C7(H7A,H7B),
 C8(H8A,H8B)
3.c Aromatic/amide H refined with riding coordinates:
 C20(H20), C24(H24), C28(H28), C21(H21), C32(H32), C29(H29), C22(H22),
 C23(H23), C31(H31), C30(H30)
3.d Idealised Me refined as rotating group:
 C6(H6A,H6B,H6C), C16(H16A,H16B,H16C), C3(H3A,H3B,H3C), C5(H5A,H5B,H5C),
 C15(H15A,H15B,H15C), C13(H13A,H13B,H13C), C2(H2A,H2B,H2C), C12(H12A,H12B,H12C)
;
_platon_squeeze_void_probe_radius 1.20
_olex2_submission_special_instructions 'No special instructions were received'

loop_
_space_group_symop_operation_xyz
'x, y, z'
'-y, x-y, z'
'-x+y, -x, z'
'x+2/3, y+1/3, z+1/3'
'-y+2/3, x-y+1/3, z+1/3'
'-x+y+2/3, -x+1/3, z+1/3'
'x+1/3, y+2/3, z+2/3'
'-y+1/3, x-y+2/3, z+2/3'
'-x+y+1/3, -x+2/3, z+2/3'
'-x, -y, -z'
'y, -x+y, -z'
'x-y, x, -z'
'-x+2/3, -y+1/3, -z+1/3'
'y+2/3, -x+y+1/3, -z+1/3'
'x-y+2/3, x+1/3, -z+1/3'
'-x+1/3, -y+2/3, -z+2/3'
'y+1/3, -x+y+2/3, -z+2/3'
'x-y+1/3, x+2/3, -z+2/3'

loop_
_atom_site_label
_atom_site_type_symbol
_atom_site_fract_x
_atom_site_fract_y
_atom_site_fract_z
_atom_site_U_iso_or_equiv
_atom_site_adp_type
_atom_site_occupancy
_atom_site_site_symmetry_order
_atom_site_calc_flag
_atom_site_refinement_flags_posn
_atom_site_refinement_flags_adp
_atom_site_refinement_flags_occupancy
_atom_site_disorder_assembly
_atom_site_disorder_group
Br2 Br 0.61729(2) 0.58011(2) 0.49021(2) 0.02527(8) Uani 1 1 d . . . . .
Br1 Br 0.72991(2) 0.50484(2) 0.46263(3) 0.03626(10) Uani 1 1 d . . . . .
Fe1 Fe 0.72054(2) 0.56178(2) 0.43242(3) 0.02150(11) Uani 1 1 d . . . . .
P1 P 0.74152(2) 0.58539(2) 0.58121(6) 0.02707(18) Uani 1 1 d . . . . .
P2 P 0.68683(2) 0.53326(2) 0.29666(6) 0.02508(18) Uani 1 1 d . . . . .
N3 N 0.71264(6) 0.63190(7) 0.39718(16) 0.0205(5) Uani 1 1 d . . . . .
N2 N 0.80006(7) 0.60534(7) 0.34578(17) 0.0228(5) Uani 1 1 d . . . . .
N1 N 0.66611(7) 0.53076(7) 0.49641(19) 0.0273(6) Uani 1 1 d . . . . .
H1 H 0.6565(9) 0.5466(9) 0.492(2) 0.033 Uiso 1 1 d R . . . .
C27 C 0.72012(8) 0.69328(8) 0.45758(19) 0.0208(6) Uani 1 1 d . . . . .
C25 C 0.71460(8) 0.60410(8) 0.41035(19) 0.0200(6) Uani 1 1 d . . . . .
C17 C 0.76904(8) 0.58792(8) 0.3786(2) 0.0216(6) Uani 1 1 d . . . . .
C20 C 0.83153(8) 0.68977(8) 0.2892(2) 0.0240(6) Uani 1 1 d . . . . .
H20 H 0.808924 0.674361 0.251802 0.029 Uiso 1 1 calc R . . . .
C19 C 0.85212(8) 0.67305(8) 0.3278(2) 0.0221(6) Uani 1 1 d . . . . .
C26 C 0.70239(8) 0.66177(8) 0.3828(2) 0.0230(6) Uani 1 1 d . . . . .
H26A H 0.673549 0.649713 0.384103 0.028 Uiso 1 1 calc R . . . .
H26B H 0.711648 0.673724 0.319576 0.028 Uiso 1 1 calc R . . . .
C24 C 0.88506(9) 0.69584(9) 0.3821(2) 0.0293(7) Uani 1 1 d . . . . .
H24 H 0.899503 0.684694 0.408074 0.035 Uiso 1 1 calc R . . . .
C28 C 0.69679(9) 0.69445(9) 0.5301(2) 0.0295(7) Uani 1 1 d . . . . .
H28 H 0.669836 0.675145 0.532791 0.035 Uiso 1 1 calc R . . . .
C21 C 0.84383(9) 0.72868(9) 0.3052(2) 0.0311(7) Uani 1 1 d . . . . .
H21 H 0.829837 0.740098 0.278150 0.037 Uiso 1 1 calc R . . . .
C4 C 0.75659(9) 0.63740(9) 0.6034(2) 0.0294(7) Uani 1 1 d . . . . .
H4 H 0.736898 0.642114 0.570387 0.035 Uiso 1 1 calc R . . . .
C18 C 0.83888(8) 0.63046(9) 0.3110(2) 0.0324(8) Uani 1 1 d . . . . .
H18A H 0.839626 0.625956 0.242252 0.039 Uiso 1 1 calc R . . . .
H18B H 0.857180 0.623851 0.342848 0.039 Uiso 1 1 calc R . . . .
C32 C 0.75937(9) 0.72139(9) 0.4548(2) 0.0287(7) Uani 1 1 d . . . . .
H32 H 0.775507 0.721002 0.405402 0.034 Uiso 1 1 calc R . . . .
C6 C 0.79617(9) 0.66515(9) 0.5573(2) 0.0307(7) Uani 1 1 d . . . . .
H6A H 0.816613 0.661555 0.586939 0.046 Uiso 1 1 calc GR . . . .
H6B H 0.802289 0.692277 0.566014 0.046 Uiso 1 1 calc GR . . . .
H6C H 0.794903 0.659359 0.489519 0.046 Uiso 1 1 calc GR . . . .
C9 C 0.63809(8) 0.49551(8) 0.4440(2) 0.0339(8) Uani 1 1 d . . . . .
H9A H 0.611794 0.484228 0.472926 0.041 Uiso 1 1 calc R . . . .
H9B H 0.646358 0.475611 0.446766 0.041 Uiso 1 1 calc R . . . .
C29 C 0.71255(10) 0.72346(9) 0.5982(2) 0.0369(8) Uani 1 1 d . . . . .
H29 H 0.696403 0.724291 0.646962 0.044 Uiso 1 1 calc R . . . .
C10 C 0.63663(8) 0.50650(9) 0.3421(2) 0.0310(7) Uani 1 1 d . . . . .
H10A H 0.624420 0.523110 0.338304 0.037 Uiso 1 1 calc R . . . .
H10B H 0.620803 0.482635 0.303900 0.037 Uiso 1 1 calc R . . . .
C16 C 0.72693(9) 0.59752(9) 0.1753(2) 0.0346(8) Uani 1 1 d . . . . .
H16A H 0.735531 0.615987 0.228304 0.052 Uiso 1 1 calc GR . . . .
H16B H 0.726134 0.610774 0.117334 0.052 Uiso 1 1 calc GR . . . .
H16C H 0.745307 0.587873 0.166833 0.052 Uiso 1 1 calc GR . . . .
C22 C 0.87648(10) 0.75122(10) 0.3606(2) 0.0379(8) Uani 1 1 d . . . . .
H22 H 0.884731 0.777956 0.372259 0.045 Uiso 1 1 calc R . . . .
C23 C 0.89695(10) 0.73460(10) 0.3987(2) 0.0391(8) Uani 1 1 d . . . . .
H23 H 0.919406 0.750001 0.436554 0.047 Uiso 1 1 calc R . . . .
C7 C 0.69530(9) 0.56056(10) 0.6473(2) 0.0374(8) Uani 1 1 d . . . . .
H7A H 0.700241 0.555335 0.712951 0.045 Uiso 1 1 calc R . . . .
H7B H 0.683325 0.577403 0.649957 0.045 Uiso 1 1 calc R . . . .
C31 C 0.77529(10) 0.75025(9) 0.5243(2) 0.0361(8) Uani 1 1 d . . . . .
H31 H 0.802350 0.769278 0.522728 0.043 Uiso 1 1 calc R . . . .
C30 C 0.75185(11) 0.75123(9) 0.5951(2) 0.0395(9) Uani 1 1 d . . . . .
H30 H 0.762748 0.771095 0.642096 0.047 Uiso 1 1 calc R . . . .
C11 C 0.69337(9) 0.49509(9) 0.2369(2) 0.0338(8) Uani 1 1 d . U . . .
H11 H 0.688411 0.475122 0.286728 0.041 Uiso 1 1 calc R . . . .
C3 C 0.81258(9) 0.58480(11) 0.5849(3) 0.0419(9) Uani 1 1 d . . . . .
H3A H 0.802928 0.564317 0.536308 0.063 Uiso 1 1 calc GR . . . .
H3B H 0.832452 0.583338 0.623442 0.063 Uiso 1 1 calc GR . . . .
H3C H 0.824147 0.610507 0.554322 0.063 Uiso 1 1 calc GR . . . .
C14 C 0.68649(9) 0.56341(9) 0.1958(2) 0.0357(8) Uani 1 1 d . . . . .
H14 H 0.678987 0.546078 0.138837 0.043 Uiso 1 1 calc R . . . .
C1 C 0.77842(9) 0.57888(11) 0.6483(2) 0.0393(8) Uani 1 1 d . . . . .
H1A H 0.789775 0.600308 0.696468 0.047 Uiso 1 1 calc R . . . .
C5 C 0.75605(10) 0.64800(11) 0.7071(2) 0.0397(8) Uani 1 1 d . . . . .
H5A H 0.730596 0.629681 0.735032 0.060 Uiso 1 1 calc GR . . . .
H5B H 0.760425 0.674695 0.711338 0.060 Uiso 1 1 calc GR . . . .
H5C H 0.776778 0.646441 0.741618 0.060 Uiso 1 1 calc GR . . . .
C15 C 0.65664(10) 0.57651(11) 0.2030(3) 0.0442(9) Uani 1 1 d . . . . .
H15A H 0.630396 0.554047 0.192749 0.066 Uiso 1 1 calc GR . . . .
H15B H 0.662109 0.596480 0.154794 0.066 Uiso 1 1 calc GR . . . .
H15C H 0.658003 0.587505 0.265971 0.066 Uiso 1 1 calc GR . . . .
C8 C 0.66790(9) 0.52244(10) 0.5981(2) 0.0383(8) Uani 1 1 d . . . . .
H8A H 0.677594 0.503784 0.605244 0.046 Uiso 1 1 calc R . . . .
H8B H 0.641471 0.510612 0.626565 0.046 Uiso 1 1 calc R . . . .
C13 C 0.73569(9) 0.51089(10) 0.2058(3) 0.0422(9) Uani 1 1 d . . . . .
H13A H 0.741579 0.528823 0.152301 0.063 Uiso 1 1 calc GR . . . .
H13B H 0.739355 0.489082 0.186435 0.063 Uiso 1 1 calc GR . . . .
H13C H 0.753299 0.524916 0.258533 0.063 Uiso 1 1 calc GR . . . .
C2 C 0.76237(12) 0.54083(11) 0.7028(3) 0.0542(11) Uani 1 1 d . . . . .
H2A H 0.741581 0.538118 0.745507 0.081 Uiso 1 1 calc GR . . . .
H2B H 0.783424 0.540929 0.739811 0.081 Uiso 1 1 calc GR . . . .
H2C H 0.751709 0.518824 0.658300 0.081 Uiso 1 1 calc GR . . . .
C12 C 0.66522(10) 0.47267(11) 0.1567(3) 0.0587(12) Uani 1 1 d . U . . .
H12A H 0.638263 0.463040 0.177809 0.088 Uiso 1 1 calc GR . . . .
H12B H 0.668409 0.450467 0.138368 0.088 Uiso 1 1 calc GR . . . .
H12C H 0.670864 0.490075 0.102200 0.088 Uiso 1 1 calc GR . . . .

loop_
_atom_site_aniso_label
_atom_site_aniso_U_11
_atom_site_aniso_U_22
_atom_site_aniso_U_33
_atom_site_aniso_U_23
_atom_site_aniso_U_13
_atom_site_aniso_U_12
Br2 0.01793(15) 0.02320(16) 0.03056(17) -0.00721(13) 0.00157(12) 0.00720(12)
Br1 0.02659(17) 0.02691(17) 0.0600(2) 0.00998(16) 0.00439(16) 0.01689(14)
Fe1 0.0143(2) 0.0200(2) 0.0310(2) 0.00416(18) 0.00432(17) 0.00912(17)
P1 0.0209(4) 0.0345(5) 0.0269(4) 0.0086(4) 0.0040(3) 0.0147(4)
P2 0.0148(4) 0.0196(4) 0.0395(5) -0.0034(3) 0.0004(3) 0.0077(3)
N3 0.0198(12) 0.0216(13) 0.0197(13) 0.0000(10) 0.0023(10) 0.0099(11)
N2 0.0186(13) 0.0222(13) 0.0283(14) 0.0019(11) 0.0050(11) 0.0108(11)
N1 0.0191(13) 0.0227(13) 0.0396(16) 0.0080(12) 0.0062(11) 0.0101(11)
C27 0.0264(15) 0.0176(14) 0.0204(15) 0.0043(12) 0.0012(12) 0.0124(13)
C25 0.0137(14) 0.0261(16) 0.0163(15) 0.0000(12) 0.0026(11) 0.0070(12)
C17 0.0250(16) 0.0186(14) 0.0252(16) -0.0006(12) -0.0013(13) 0.0139(13)
C20 0.0179(15) 0.0271(16) 0.0266(17) 0.0029(13) 0.0038(12) 0.0109(13)
C19 0.0206(15) 0.0263(16) 0.0220(16) 0.0073(13) 0.0077(12) 0.0135(13)
C26 0.0262(16) 0.0261(16) 0.0223(16) 0.0034(13) 0.0003(13) 0.0173(13)
C24 0.0262(16) 0.043(2) 0.0230(16) 0.0088(14) 0.0038(13) 0.0206(15)
C28 0.0339(18) 0.0250(16) 0.0309(18) 0.0044(14) 0.0063(14) 0.0155(14)
C21 0.0298(17) 0.0334(18) 0.0371(19) 0.0091(15) 0.0111(15) 0.0210(15)
C4 0.0294(17) 0.0422(19) 0.0227(17) -0.0003(14) -0.0033(13) 0.0226(16)
C18 0.0234(16) 0.0303(17) 0.047(2) 0.0087(15) 0.0183(15) 0.0163(14)
C32 0.0307(17) 0.0268(17) 0.0293(17) 0.0033(14) 0.0010(14) 0.0148(14)
C6 0.0319(17) 0.0360(18) 0.0241(17) 0.0010(14) -0.0020(14) 0.0168(15)
C9 0.0159(15) 0.0196(15) 0.061(2) 0.0030(15) 0.0080(15) 0.0045(13)
C29 0.054(2) 0.0330(19) 0.0288(18) 0.0020(15) 0.0118(16) 0.0255(18)
C10 0.0154(15) 0.0246(16) 0.050(2) -0.0053(15) 0.0024(14) 0.0077(13)
C16 0.042(2) 0.0311(18) 0.0301(19) 0.0003(14) 0.0030(15) 0.0178(16)
C22 0.039(2) 0.0250(17) 0.045(2) -0.0018(15) 0.0094(17) 0.0121(16)
C23 0.0313(18) 0.045(2) 0.0297(19) -0.0089(16) -0.0013(15) 0.0108(17)
C7 0.0309(18) 0.052(2) 0.0319(19) 0.0140(16) 0.0104(15) 0.0222(17)
C31 0.0327(18) 0.0221(16) 0.044(2) 0.0030(15) -0.0054(16) 0.0069(14)
C30 0.062(2) 0.0244(17) 0.0312(19) -0.0041(15) -0.0020(17) 0.0209(18)
C11 0.0227(16) 0.0281(17) 0.049(2) -0.0115(15) 0.0019(15) 0.0114(14)
C3 0.0289(18) 0.051(2) 0.054(2) 0.0050(18) -0.0050(16) 0.0255(17)
C14 0.0363(19) 0.0322(18) 0.039(2) -0.0053(15) -0.0108(16) 0.0178(16)
C1 0.0332(19) 0.048(2) 0.040(2) 0.0066(17) -0.0060(16) 0.0232(17)
C5 0.040(2) 0.057(2) 0.0288(18) -0.0030(17) 0.0014(15) 0.0297(18)
C15 0.041(2) 0.050(2) 0.046(2) -0.0005(18) -0.0065(17) 0.0258(18)
C8 0.0228(17) 0.044(2) 0.044(2) 0.0206(17) 0.0128(15) 0.0136(16)
C13 0.0235(17) 0.0369(19) 0.065(3) -0.0138(18) 0.0025(17) 0.0140(15)
C2 0.059(3) 0.058(3) 0.056(3) 0.020(2) -0.004(2) 0.037(2)
C12 0.032(2) 0.047(2) 0.092(3) -0.029(2) 0.000(2) 0.0158(18)

loop_
_atom_type_symbol
_atom_type_description
_atom_type_scat_dispersion_real
_atom_type_scat_dispersion_imag
_atom_type_scat_source
C C 0.0033 0.0016 'International Tables Vol C Tables 4.2.6.8 and 6.1.1.4'
H H 0.0000 0.0000 'International Tables Vol C Tables 4.2.6.8 and 6.1.1.4'
Br Br -0.2901 2.4595 'International Tables Vol C Tables 4.2.6.8 and 6.1.1.4'
Fe Fe 0.3463 0.8444 'International Tables Vol C Tables 4.2.6.8 and 6.1.1.4'
N N 0.0061 0.0033 'International Tables Vol C Tables 4.2.6.8 and 6.1.1.4'
P P 0.1023 0.0942 'International Tables Vol C Tables 4.2.6.8 and 6.1.1.4'

loop_
_geom_angle_atom_site_label_1
_geom_angle_atom_site_label_2
_geom_angle_atom_site_label_3
_geom_angle
_geom_angle_site_symmetry_1
_geom_angle_site_symmetry_3
_geom_angle_publ_flag
P1 Fe1 Br1 91.33(3) . . ?
P1 Fe1 P2 168.03(3) . . ?
P2 Fe1 Br1 90.70(2) . . ?
N1 Fe1 Br1 88.28(7) . . ?
N1 Fe1 P1 84.06(8) . . ?
N1 Fe1 P2 84.21(8) . . ?
C25 Fe1 Br1 179.00(9) . . ?
C25 Fe1 P1 88.29(9) . . ?
C25 Fe1 P2 89.86(9) . . ?
C25 Fe1 N1 92.60(11) . . ?
C17 Fe1 Br1 89.69(8) . . ?
C17 Fe1 P1 95.11(9) . . ?
C17 Fe1 P2 96.70(9) . . ?
C17 Fe1 N1 177.79(11) . . ?
C17 Fe1 C25 89.42(12) . . ?
C4 P1 Fe1 117.23(10) . . ?
C4 P1 C1 103.11(15) . . ?
C7 P1 Fe1 100.96(11) . . ?
C7 P1 C4 100.82(15) . . ?
C7 P1 C1 107.72(15) . . ?
C1 P1 Fe1 124.24(12) . . ?
C10 P2 Fe1 100.66(11) . . ?
C10 P2 C11 103.93(14) . . ?
C10 P2 C14 106.60(15) . . ?
C11 P2 Fe1 119.95(11) . . ?
C11 P2 C14 102.65(16) . . ?
C14 P2 Fe1 121.12(11) . . ?
C25 N3 C26 169.2(3) . . ?
C17 N2 C18 173.7(3) . . ?
Fe1 N1 H1 104(2) . . ?
C9 N1 Fe1 113.89(19) . . ?
C9 N1 H1 104(2) . . ?
C9 N1 C8 112.0(2) . . ?
C8 N1 Fe1 113.77(18) . . ?
C8 N1 H1 108(2) . . ?
C28 C27 C26 120.0(3) . . ?
C32 C27 C26 120.8(3) . . ?
C32 C27 C28 119.2(3) . . ?
N3 C25 Fe1 176.9(2) . . ?
N2 C17 Fe1 178.3(3) . . ?
C19 C20 H20 120.0 . . ?
C21 C20 H20 120.0 . . ?
C21 C20 C19 120.1(3) . . ?
C20 C19 C18 120.6(3) . . ?
C24 C19 C20 119.4(3) . . ?
C24 C19 C18 120.0(3) . . ?
N3 C26 C27 111.8(2) . . ?
N3 C26 H26A 109.3 . . ?
N3 C26 H26B 109.3 . . ?
C27 C26 H26A 109.3 . . ?
C27 C26 H26B 109.3 . . ?
H26A C26 H26B 107.9 . . ?
C19 C24 H24 119.9 . . ?
C23 C24 C19 120.2(3) . . ?
C23 C24 H24 119.9 . . ?
C27 C28 H28 119.7 . . ?
C29 C28 C27 120.5(3) . . ?
C29 C28 H28 119.7 . . ?
C20 C21 H21 119.9 . . ?
C20 C21 C22 120.3(3) . . ?
C22 C21 H21 119.9 . . ?
P1 C4 H4 106.1 . . ?
C6 C4 P1 111.5(2) . . ?
C6 C4 H4 106.1 . . ?
C5 C4 P1 115.1(2) . . ?
C5 C4 H4 106.1 . . ?
C5 C4 C6 111.1(3) . . ?
N2 C18 C19 111.8(2) . . ?
N2 C18 H18A 109.3 . . ?
N2 C18 H18B 109.3 . . ?
C19 C18 H18A 109.3 . . ?
C19 C18 H18B 109.3 . . ?
H18A C18 H18B 107.9 . . ?
C27 C32 H32 119.9 . . ?
C27 C32 C31 120.2(3) . . ?
C31 C32 H32 119.9 . . ?
C4 C6 H6A 109.5 . . ?
C4 C6 H6B 109.5 . . ?
C4 C6 H6C 109.5 . . ?
H6A C6 H6B 109.5 . . ?
H6A C6 H6C 109.5 . . ?
H6B C6 H6C 109.5 . . ?
N1 C9 H9A 109.9 . . ?
N1 C9 H9B 109.9 . . ?
N1 C9 C10 109.0(2) . . ?
H9A C9 H9B 108.3 . . ?
C10 C9 H9A 109.9 . . ?
C10 C9 H9B 109.9 . . ?
C28 C29 H29 120.1 . . ?
C30 C29 C28 119.8(3) . . ?
C30 C29 H29 120.1 . . ?
P2 C10 H10A 110.0 . . ?
P2 C10 H10B 110.0 . . ?
C9 C10 P2 108.3(2) . . ?
C9 C10 H10A 110.0 . . ?
C9 C10 H10B 110.0 . . ?
H10A C10 H10B 108.4 . . ?
H16A C16 H16B 109.5 . . ?
H16A C16 H16C 109.5 . . ?
H16B C16 H16C 109.5 . . ?
C14 C16 H16A 109.5 . . ?
C14 C16 H16B 109.5 . . ?
C14 C16 H16C 109.5 . . ?
C21 C22 H22 120.2 . . ?
C23 C22 C21 119.6(3) . . ?
C23 C22 H22 120.2 . . ?
C24 C23 C22 120.5(3) . . ?
C24 C23 H23 119.8 . . ?
C22 C23 H23 119.8 . . ?
P1 C7 H7A 109.9 . . ?
P1 C7 H7B 109.9 . . ?
H7A C7 H7B 108.3 . . ?
C8 C7 P1 108.8(2) . . ?
C8 C7 H7A 109.9 . . ?
C8 C7 H7B 109.9 . . ?
C32 C31 H31 120.0 . . ?
C30 C31 C32 120.1(3) . . ?
C30 C31 H31 120.0 . . ?
C29 C30 H30 119.9 . . ?
C31 C30 C29 120.3(3) . . ?
C31 C30 H30 119.9 . . ?
P2 C11 H11 105.5 . . ?
C13 C11 P2 111.6(2) . . ?
C13 C11 H11 105.5 . . ?
C12 C11 P2 117.0(2) . . ?
C12 C11 H11 105.5 . . ?
C12 C11 C13 110.7(3) . . ?
H3A C3 H3B 109.5 . . ?
H3A C3 H3C 109.5 . . ?
H3B C3 H3C 109.5 . . ?
C1 C3 H3A 109.5 . . ?
C1 C3 H3B 109.5 . . ?
C1 C3 H3C 109.5 . . ?
P2 C14 H14 105.9 . . ?
C16 C14 P2 111.9(2) . . ?
C16 C14 H14 105.9 . . ?
C15 C14 P2 115.1(2) . . ?
C15 C14 C16 111.4(3) . . ?
C15 C14 H14 105.9 . . ?
P1 C1 H1A 106.3 . . ?
C3 C1 P1 111.7(2) . . ?
C3 C1 H1A 106.3 . . ?
C2 C1 P1 115.3(2) . . ?
C2 C1 C3 110.3(3) . . ?
C2 C1 H1A 106.3 . . ?
C4 C5 H5A 109.5 . . ?
C4 C5 H5B 109.5 . . ?
C4 C5 H5C 109.5 . . ?
H5A C5 H5B 109.5 . . ?
H5A C5 H5C 109.5 . . ?
H5B C5 H5C 109.5 . . ?
C14 C15 H15A 109.5 . . ?
C14 C15 H15B 109.5 . . ?
C14 C15 H15C 109.5 . . ?
H15A C15 H15B 109.5 . . ?
H15A C15 H15C 109.5 . . ?
H15B C15 H15C 109.5 . . ?
N1 C8 C7 108.3(3) . . ?
N1 C8 H8A 110.0 . . ?
N1 C8 H8B 110.0 . . ?
C7 C8 H8A 110.0 . . ?
C7 C8 H8B 110.0 . . ?
H8A C8 H8B 108.4 . . ?
C11 C13 H13A 109.5 . . ?
C11 C13 H13B 109.5 . . ?
C11 C13 H13C 109.5 . . ?
H13A C13 H13B 109.5 . . ?
H13A C13 H13C 109.5 . . ?
H13B C13 H13C 109.5 . . ?
C1 C2 H2A 109.5 . . ?
C1 C2 H2B 109.5 . . ?
C1 C2 H2C 109.5 . . ?
H2A C2 H2B 109.5 . . ?
H2A C2 H2C 109.5 . . ?
H2B C2 H2C 109.5 . . ?
C11 C12 H12A 109.5 . . ?
C11 C12 H12B 109.5 . . ?
C11 C12 H12C 109.5 . . ?
H12A C12 H12B 109.5 . . ?
H12A C12 H12C 109.5 . . ?
H12B C12 H12C 109.5 . . ?

loop_
_geom_bond_atom_site_label_1
_geom_bond_atom_site_label_2
_geom_bond_distance
_geom_bond_site_symmetry_2
_geom_bond_publ_flag
Br1 Fe1 2.4894(5) . ?
Fe1 P1 2.2804(9) . ?
Fe1 P2 2.2840(9) . ?
Fe1 N1 2.073(2) . ?
Fe1 C25 1.826(3) . ?
Fe1 C17 1.824(3) . ?
P1 C4 1.855(3) . ?
P1 C7 1.836(3) . ?
P1 C1 1.860(3) . ?
P2 C10 1.833(3) . ?
P2 C11 1.854(3) . ?
P2 C14 1.860(3) . ?
N3 C25 1.152(3) . ?
N3 C26 1.439(3) . ?
N2 C17 1.160(3) . ?
N2 C18 1.433(4) . ?
N1 H1 0.88(3) . ?
N1 C9 1.472(4) . ?
N1 C8 1.483(4) . ?
C27 C26 1.511(4) . ?
C27 C28 1.393(4) . ?
C27 C32 1.383(4) . ?
C20 H20 0.9500 . ?
C20 C19 1.389(4) . ?
C20 C21 1.378(4) . ?
C19 C24 1.385(4) . ?
C19 C18 1.508(4) . ?
C26 H26A 0.9900 . ?
C26 H26B 0.9900 . ?
C24 H24 0.9500 . ?
C24 C23 1.377(4) . ?
C28 H28 0.9500 . ?
C28 C29 1.382(4) . ?
C21 H21 0.9500 . ?
C21 C22 1.384(4) . ?
C4 H4 1.0000 . ?
C4 C6 1.533(4) . ?
C4 C5 1.527(4) . ?
C18 H18A 0.9900 . ?
C18 H18B 0.9900 . ?
C32 H32 0.9500 . ?
C32 C31 1.392(4) . ?
C6 H6A 0.9800 . ?
C6 H6B 0.9800 . ?
C6 H6C 0.9800 . ?
C9 H9A 0.9900 . ?
C9 H9B 0.9900 . ?
C9 C10 1.512(5) . ?
C29 H29 0.9500 . ?
C29 C30 1.381(5) . ?
C10 H10A 0.9900 . ?
C10 H10B 0.9900 . ?
C16 H16A 0.9800 . ?
C16 H16B 0.9800 . ?
C16 H16C 0.9800 . ?
C16 C14 1.515(4) . ?
C22 H22 0.9500 . ?
C22 C23 1.379(5) . ?
C23 H23 0.9500 . ?
C7 H7A 0.9900 . ?
C7 H7B 0.9900 . ?
C7 C8 1.513(5) . ?
C31 H31 0.9500 . ?
C31 C30 1.377(5) . ?
C30 H30 0.9500 . ?
C11 H11 1.0000 . ?
C11 C13 1.526(4) . ?
C11 C12 1.523(5) . ?
C3 H3A 0.9800 . ?
C3 H3B 0.9800 . ?
C3 H3C 0.9800 . ?
C3 C1 1.536(5) . ?
C14 H14 1.0000 . ?
C14 C15 1.508(4) . ?
C1 H1A 1.0000 . ?
C1 C2 1.515(5) . ?
C5 H5A 0.9800 . ?
C5 H5B 0.9800 . ?
C5 H5C 0.9800 . ?
C15 H15A 0.9800 . ?
C15 H15B 0.9800 . ?
C15 H15C 0.9800 . ?
C8 H8A 0.9900 . ?
C8 H8B 0.9900 . ?
C13 H13A 0.9800 . ?
C13 H13B 0.9800 . ?
C13 H13C 0.9800 . ?
C2 H2A 0.9800 . ?
C2 H2B 0.9800 . ?
C2 H2C 0.9800 . ?
C12 H12A 0.9800 . ?
C12 H12B 0.9800 . ?
C12 H12C 0.9800 . ?

loop_
_platon_squeeze_void_nr
_platon_squeeze_void_average_x
_platon_squeeze_void_average_y
_platon_squeeze_void_average_z
_platon_squeeze_void_volume
_platon_squeeze_void_count_electrons
_platon_squeeze_void_content
1 0.000 0.000 -0.009 1414 365 ' '
2 0.333 0.667 0.197 1415 365 ' '
3 0.667 0.333 0.864 1416 365 ' '
